data_4340739
loop_
_publ_author_name
'Kramer, Wesley W.'
'Cameron, Lindsay A.'
'Zarkesh, Ryan A.'
'Ziller, Joseph W.'
'Heyduk, Alan F.'

_publ_section_title
;
 Donor-Acceptor Ligand-to-Ligand Charge-Transfer Coordination Complexes of
 Nickel(II).
;
_journal_issue 16
_journal_name_full 'Inorganic chemistry'
_journal_page_first 8825
_journal_page_last 8837
_journal_paper_doi 10.1021/ic5017214
_journal_volume 53
_journal_year 2014
_chemical_formula_sum 'C43 H56 N2 Ni O2'
_chemical_formula_weight 691.61
_chemical_name_systematic
; 
 ? 
;
_space_group_IT_number 14
_symmetry_cell_setting monoclinic
_symmetry_space_group_name_Hall '-P 2ybc'
_symmetry_space_group_name_H-M 'P 1 21/c 1'
_atom_sites_solution_hydrogens geom
_atom_sites_solution_primary direct
_atom_sites_solution_secondary difmap
_audit_creation_method SHELXL-97
_cell_angle_alpha 90.00
_cell_angle_beta 102.3700(4)
_cell_angle_gamma 90.00
_cell_formula_units_Z 4
_cell_length_a 17.2738(6)
_cell_length_b 15.8175(6)
_cell_length_c 14.8377(5)
_cell_measurement_reflns_used 9886
_cell_measurement_temperature 93(2)
_cell_measurement_theta_max 28.43
_cell_measurement_theta_min 2.41
_cell_volume 3960.0(2)
_computing_cell_refinement 'Bruker SMART APEX2/SAINT'
_computing_data_collection 'Bruker SMART APEX2'
_computing_data_reduction 'Bruker SAINT'
_computing_molecular_graphics 'Bruker SHELXTL'
_computing_publication_material 'Bruker SHELXTL'
_computing_structure_refinement 'SHELXL-97 (Sheldrick, 2008)'
_computing_structure_solution 'SHELXS-97 (Sheldrick, 2008)'
_diffrn_ambient_temperature 93(2)
_diffrn_measured_fraction_theta_full 0.943
_diffrn_measured_fraction_theta_max 0.943
_diffrn_measurement_device_type 'Bruker SMART APEX II CCD'
_diffrn_measurement_method 'phi and omega'
_diffrn_radiation_monochromator graphite
_diffrn_radiation_source 'fine-focus sealed tube'
_diffrn_radiation_type MoK\a
_diffrn_radiation_wavelength 0.71073
_diffrn_reflns_av_R_equivalents 0.0256
_diffrn_reflns_av_sigmaI/netI 0.0217
_diffrn_reflns_limit_h_max 22
_diffrn_reflns_limit_h_min -23
_diffrn_reflns_limit_k_max 20
_diffrn_reflns_limit_k_min -21
_diffrn_reflns_limit_l_max 19
_diffrn_reflns_limit_l_min -20
_diffrn_reflns_number 47072
_diffrn_reflns_theta_full 28.91
_diffrn_reflns_theta_max 28.91
_diffrn_reflns_theta_min 1.76
_exptl_absorpt_coefficient_mu 0.526
_exptl_absorpt_correction_T_max 0.9296
_exptl_absorpt_correction_T_min 0.8482
_exptl_absorpt_correction_type multi-scan
_exptl_absorpt_process_details 'Bruker SADABS'
_exptl_crystal_colour blue
_exptl_crystal_density_diffrn 1.160
_exptl_crystal_density_meas ?
_exptl_crystal_density_method 'not measured'
_exptl_crystal_description spear
_exptl_crystal_F_000 1488
_exptl_crystal_size_max 0.32
_exptl_crystal_size_mid 0.28
_exptl_crystal_size_min 0.14
_refine_diff_density_max 0.835
_refine_diff_density_min -0.819
_refine_diff_density_rms 0.059
_refine_ls_extinction_method none
_refine_ls_goodness_of_fit_ref 1.040
_refine_ls_hydrogen_treatment constr
_refine_ls_matrix_type full
_refine_ls_number_parameters 438
_refine_ls_number_reflns 9839
_refine_ls_number_restraints 0
_refine_ls_restrained_S_all 1.040
_refine_ls_R_factor_all 0.0503
_refine_ls_R_factor_gt 0.0408
_refine_ls_shift/su_max 0.002
_refine_ls_shift/su_mean 0.000
_refine_ls_structure_factor_coef Fsqd
_refine_ls_weighting_details 'calc w=1/[\s^2^(Fo^2^)+(0.0555P)^2^+2.9131P] where P=(Fo^2^+2Fc^2^)/3'
_refine_ls_weighting_scheme calc
_refine_ls_wR_factor_gt 0.1059
_refine_ls_wR_factor_ref 0.1127
_reflns_number_gt 8314
_reflns_number_total 9839
_reflns_threshold_expression >2sigma(I)
_cod_data_source_file ic5017214_si_002.cif
_cod_data_source_block afh244_1a
_cod_depositor_comments
;
The following automatic conversions were performed:

'_symmetry_cell_setting' value 'Monoclinic' changed to 'monoclinic'
according to
/usr/data/users/saulius/crontab/automatic-downloads/rss-feeds/ACS/lib/dictionaries/cif_core.dic
dictionary named 'cif_core.dic' version 2.4.2 from 2011-04-26.

Automatic conversion script
Id: cif_fix_values 2281 2013-09-26 08:29:07Z andrius 

 Adding full bibliography for 4340739--4340747.cif.

The following automatic conversions were performed:

'_exptl_crystal_density_meas' value 'none' was changed to '?' - the
value is perceived as not measured.

Automatic conversion script
Id: cif_fix_values 3008 2015-01-20 13:52:24Z robertas 
;
_cod_original_sg_symbol_H-M P2(1)/c
_cod_database_code 4340739

loop_
_symmetry_equiv_pos_as_xyz
'x, y, z'
'-x, y+1/2, -z+1/2'
'-x, -y, -z'
'x, -y-1/2, z-1/2'

loop_
_atom_site_label
_atom_site_type_symbol
_atom_site_fract_x
_atom_site_fract_y
_atom_site_fract_z
_atom_site_U_iso_or_equiv
_atom_site_adp_type
_atom_site_occupancy
_atom_site_symmetry_multiplicity
_atom_site_calc_flag
_atom_site_refinement_flags
Ni1 Ni 0.717218(11) 0.860302(13) 0.052204(14) 0.01627(7) Uani 1 1 d .
O1 O 0.65718(7) 0.90125(8) 0.12917(8) 0.0215(2) Uani 1 1 d .
O2 O 0.80546(7) 0.89307(7) 0.13415(8) 0.0194(2) Uani 1 1 d .
N1 N 0.63058(8) 0.82177(9) -0.03646(10) 0.0216(3) Uani 1 1 d .
N2 N 0.77490(8) 0.81786(9) -0.03033(10) 0.0215(3) Uani 1 1 d .
C1 C 0.70431(10) 0.93494(11) 0.20510(11) 0.0216(3) Uani 1 1 d .
C2 C 0.78607(10) 0.92963(10) 0.20879(11) 0.0200(3) Uani 1 1 d .
C3 C 0.84104(10) 0.95656(11) 0.28754(12) 0.0231(3) Uani 1 1 d .
C4 C 0.80975(11) 0.99135(12) 0.35905(12) 0.0277(4) Uani 1 1 d .
H4A H 0.8457 1.0101 0.4130 0.033 Uiso 1 1 calc R
C5 C 0.72844(11) 0.99996(12) 0.35543(12) 0.0286(4) Uani 1 1 d .
C6 C 0.67536(11) 0.97071(12) 0.27690(12) 0.0270(4) Uani 1 1 d .
H6A H 0.6198 0.9753 0.2726 0.032 Uiso 1 1 calc R
C7 C 0.93010(10) 0.94488(12) 0.29340(12) 0.0258(4) Uani 1 1 d .
C8 C 0.97959(12) 0.97899(15) 0.38441(14) 0.0367(5) Uani 1 1 d .
H8A H 1.0360 0.9705 0.3857 0.055 Uiso 1 1 calc R
H8B H 0.9654 0.9488 0.4362 0.055 Uiso 1 1 calc R
H8C H 0.9690 1.0395 0.3895 0.055 Uiso 1 1 calc R
C9 C 0.94946(10) 0.85046(13) 0.28754(13) 0.0289(4) Uani 1 1 d .
H9A H 0.9190 0.8271 0.2295 0.043 Uiso 1 1 calc R
H9B H 0.9355 0.8204 0.3396 0.043 Uiso 1 1 calc R
H9C H 1.0062 0.8436 0.2897 0.043 Uiso 1 1 calc R
C10 C 0.95450(12) 0.99232(14) 0.21362(13) 0.0332(4) Uani 1 1 d .
H10A H 0.9249 0.9698 0.1547 0.050 Uiso 1 1 calc R
H10B H 1.0114 0.9848 0.2175 0.050 Uiso 1 1 calc R
H10C H 0.9427 1.0526 0.2177 0.050 Uiso 1 1 calc R
C11 C 0.69950(12) 1.03975(13) 0.43716(13) 0.0330(4) Uani 1 1 d .
C12 C 0.73683(16) 1.12731(14) 0.46007(16) 0.0431(5) Uani 1 1 d .
H12A H 0.7180 1.1516 0.5122 0.065 Uiso 1 1 calc R
H12B H 0.7217 1.1644 0.4063 0.065 Uiso 1 1 calc R
H12C H 0.7947 1.1219 0.4763 0.065 Uiso 1 1 calc R
C13 C 0.72256(14) 0.98290(15) 0.52244(15) 0.0399(5) Uani 1 1 d .
H13A H 0.6997 1.0057 0.5724 0.060 Uiso 1 1 calc R
H13B H 0.7804 0.9811 0.5423 0.060 Uiso 1 1 calc R
H13C H 0.7023 0.9257 0.5071 0.060 Uiso 1 1 calc R
C14 C 0.60904(14) 1.05040(18) 0.41642(16) 0.0482(6) Uani 1 1 d .
H14A H 0.5932 1.0775 0.4691 0.072 Uiso 1 1 calc R
H14B H 0.5837 0.9948 0.4055 0.072 Uiso 1 1 calc R
H14C H 0.5924 1.0857 0.3614 0.072 Uiso 1 1 calc R
C15 C 0.64779(10) 0.78463(14) -0.10744(14) 0.0323(4) Uani 1 1 d .
C16 C 0.73346(10) 0.78474(14) -0.10546(14) 0.0323(4) Uani 1 1 d .
C17 C 0.58923(12) 0.7448(2) -0.18436(19) 0.0586(8) Uani 1 1 d .
H17A H 0.5389 0.7364 -0.1652 0.088 Uiso 1 1 calc R
H17B H 0.6096 0.6901 -0.1999 0.088 Uiso 1 1 calc R
H17C H 0.5807 0.7819 -0.2385 0.088 Uiso 1 1 calc R
C18 C 0.76603(13) 0.7489(2) -0.18220(17) 0.0583(8) Uani 1 1 d .
H18A H 0.8195 0.7711 -0.1790 0.087 Uiso 1 1 calc R
H18B H 0.7318 0.7647 -0.2413 0.087 Uiso 1 1 calc R
H18C H 0.7683 0.6871 -0.1768 0.087 Uiso 1 1 calc R
C19 C 0.54943(9) 0.83160(11) -0.02816(12) 0.0214(3) Uani 1 1 d .
C20 C 0.51855(10) 0.77432(11) 0.02612(13) 0.0261(4) Uani 1 1 d .
C21 C 0.44177(10) 0.78827(12) 0.03861(14) 0.0296(4) Uani 1 1 d .
H21A H 0.4196 0.7500 0.0755 0.036 Uiso 1 1 calc R
C22 C 0.39693(10) 0.85675(12) -0.00155(14) 0.0277(4) Uani 1 1 d .
C23 C 0.42952(10) 0.91191(12) -0.05610(13) 0.0258(4) Uani 1 1 d .
H23A H 0.3990 0.9586 -0.0841 0.031 Uiso 1 1 calc R
C24 C 0.50610(10) 0.90041(11) -0.07075(12) 0.0226(3) Uani 1 1 d .
C25 C 0.56644(12) 0.69885(13) 0.06733(18) 0.0392(5) Uani 1 1 d .
H25A H 0.6174 0.7179 0.1043 0.059 Uiso 1 1 calc R
H25B H 0.5756 0.6618 0.0178 0.059 Uiso 1 1 calc R
H25C H 0.5374 0.6678 0.1067 0.059 Uiso 1 1 calc R
C26 C 0.31389(11) 0.87073(14) 0.01294(17) 0.0378(5) Uani 1 1 d .
H26A H 0.3149 0.8723 0.0792 0.057 Uiso 1 1 calc R
H26B H 0.2796 0.8245 -0.0158 0.057 Uiso 1 1 calc R
H26C H 0.2934 0.9245 -0.0152 0.057 Uiso 1 1 calc R
C27 C 0.53946(11) 0.96052(13) -0.13120(14) 0.0311(4) Uani 1 1 d .
H27A H 0.5093 1.0135 -0.1375 0.047 Uiso 1 1 calc R
H27B H 0.5357 0.9351 -0.1922 0.047 Uiso 1 1 calc R
H27C H 0.5952 0.9722 -0.1033 0.047 Uiso 1 1 calc R
C28 C 0.86027(9) 0.82120(11) -0.01704(11) 0.0220(3) Uani 1 1 d .
C29 C 0.89481(11) 0.88921(15) -0.05248(14) 0.0338(4) Uani 1 1 d .
C30 C 0.97698(11) 0.88852(17) -0.04282(16) 0.0425(6) Uani 1 1 d .
H30A H 1.0018 0.9348 -0.0662 0.051 Uiso 1 1 calc R
C31 C 1.02362(11) 0.82241(15) -0.00022(13) 0.0331(4) Uani 1 1 d .
C32 C 0.98723(10) 0.75808(12) 0.03816(13) 0.0278(4) Uani 1 1 d .
H32A H 1.0188 0.7139 0.0704 0.033 Uiso 1 1 calc R
C33 C 0.90531(10) 0.75615(11) 0.03093(13) 0.0258(4) Uani 1 1 d .
C34 C 0.84505(14) 0.96041(19) -0.1017(2) 0.0577(8) Uani 1 1 d .
H34A H 0.8796 1.0069 -0.1120 0.087 Uiso 1 1 calc R
H34B H 0.8086 0.9804 -0.0639 0.087 Uiso 1 1 calc R
H34C H 0.8145 0.9402 -0.1612 0.087 Uiso 1 1 calc R
C35 C 1.11147(12) 0.8195(2) 0.00162(17) 0.0497(6) Uani 1 1 d .
H35A H 1.1410 0.8136 0.0655 0.075 Uiso 1 1 calc R
H35B H 1.1274 0.8719 -0.0247 0.075 Uiso 1 1 calc R
H35C H 1.1229 0.7712 -0.0348 0.075 Uiso 1 1 calc R
C36 C 0.86663(13) 0.68483(14) 0.0711(2) 0.0484(6) Uani 1 1 d .
H36A H 0.9074 0.6503 0.1107 0.073 Uiso 1 1 calc R
H36B H 0.8367 0.6498 0.0211 0.073 Uiso 1 1 calc R
H36C H 0.8306 0.7077 0.1078 0.073 Uiso 1 1 calc R
C37 C 0.75290(18) 1.13144(18) -0.26373(17) 0.0537(7) Uani 1 1 d .
H37A H 0.7560 1.0717 -0.2574 0.064 Uiso 1 1 calc R
C38 C 0.82148(19) 1.1768(3) -0.2541(2) 0.0686(8) Uani 1 1 d .
H38A H 0.8708 1.1478 -0.2422 0.082 Uiso 1 1 calc R
C39 C 0.8209(3) 1.2654(3) -0.2612(2) 0.0842(11) Uani 1 1 d .
H39A H 0.8678 1.2983 -0.2539 0.101 Uiso 1 1 calc R
C40 C 0.7438(3) 1.3009(2) -0.2803(2) 0.0850(12) Uani 1 1 d .
H40A H 0.7394 1.3606 -0.2869 0.102 Uiso 1 1 calc R
C41 C 0.67913(19) 1.1695(2) -0.28243(17) 0.0605(8) Uani 1 1 d .
C42 C 0.6765(2) 1.2563(2) -0.2897(2) 0.0694(8) Uiso 1 1 d .
H42A H 0.6269 1.2847 -0.3014 0.083 Uiso 1 1 calc R
C43 C 0.6044(2) 1.1195(2) -0.2934(2) 0.0682(8) Uiso 1 1 d .
H43A H 0.5759 1.1364 -0.2459 0.102 Uiso 1 1 calc R
H43B H 0.6173 1.0591 -0.2868 0.102 Uiso 1 1 calc R
H43C H 0.5711 1.1300 -0.3546 0.102 Uiso 1 1 calc R

loop_
_atom_site_aniso_label
_atom_site_aniso_U_11
_atom_site_aniso_U_22
_atom_site_aniso_U_33
_atom_site_aniso_U_23
_atom_site_aniso_U_13
_atom_site_aniso_U_12
Ni1 0.01184(10) 0.01841(11) 0.01871(11) -0.00249(7) 0.00362(7) 0.00009(7)
O1 0.0156(5) 0.0271(6) 0.0218(6) -0.0035(5) 0.0039(4) 0.0033(5)
O2 0.0150(5) 0.0253(6) 0.0180(5) -0.0029(4) 0.0036(4) -0.0010(4)
N1 0.0132(6) 0.0231(7) 0.0284(7) -0.0059(6) 0.0046(5) -0.0004(5)
N2 0.0130(6) 0.0277(7) 0.0241(7) -0.0060(6) 0.0045(5) 0.0001(5)
C1 0.0199(8) 0.0233(8) 0.0209(8) -0.0012(6) 0.0032(6) 0.0041(6)
C2 0.0197(8) 0.0214(8) 0.0191(7) -0.0001(6) 0.0046(6) 0.0015(6)
C3 0.0216(8) 0.0261(8) 0.0210(8) -0.0011(6) 0.0029(6) -0.0002(6)
C4 0.0289(9) 0.0322(9) 0.0209(8) -0.0055(7) 0.0030(7) 0.0004(7)
C5 0.0313(9) 0.0323(9) 0.0231(8) -0.0048(7) 0.0075(7) 0.0071(8)
C6 0.0237(8) 0.0325(9) 0.0255(9) -0.0025(7) 0.0066(7) 0.0075(7)
C7 0.0199(8) 0.0355(10) 0.0210(8) -0.0026(7) 0.0021(6) -0.0046(7)
C8 0.0265(9) 0.0537(13) 0.0270(9) -0.0092(9) -0.0007(8) -0.0065(9)
C9 0.0174(8) 0.0395(10) 0.0291(9) 0.0007(8) 0.0032(7) 0.0018(7)
C10 0.0266(9) 0.0430(11) 0.0295(9) 0.0027(8) 0.0048(7) -0.0115(8)
C11 0.0368(10) 0.0387(11) 0.0244(9) -0.0069(8) 0.0083(8) 0.0114(8)
C12 0.0607(15) 0.0377(11) 0.0331(11) -0.0071(9) 0.0150(10) 0.0105(10)
C13 0.0479(13) 0.0435(12) 0.0319(10) -0.0019(9) 0.0168(9) 0.0128(10)
C14 0.0408(12) 0.0687(16) 0.0366(11) -0.0153(11) 0.0118(10) 0.0216(11)
C15 0.0153(8) 0.0427(11) 0.0376(10) -0.0200(9) 0.0025(7) 0.0000(7)
C16 0.0162(8) 0.0462(11) 0.0337(10) -0.0184(9) 0.0039(7) 0.0023(8)
C17 0.0193(9) 0.091(2) 0.0623(16) -0.0548(15) 0.0008(10) 0.0005(11)
C18 0.0215(10) 0.105(2) 0.0464(13) -0.0482(15) 0.0041(9) 0.0063(12)
C19 0.0124(7) 0.0226(8) 0.0290(8) -0.0073(7) 0.0043(6) -0.0011(6)
C20 0.0163(8) 0.0221(8) 0.0392(10) -0.0014(7) 0.0042(7) -0.0009(6)
C21 0.0183(8) 0.0280(9) 0.0438(11) 0.0024(8) 0.0095(7) -0.0043(7)
C22 0.0147(8) 0.0287(9) 0.0405(10) -0.0048(8) 0.0073(7) -0.0006(7)
C23 0.0173(8) 0.0253(8) 0.0339(9) -0.0020(7) 0.0039(7) 0.0024(6)
C24 0.0159(7) 0.0232(8) 0.0284(9) -0.0048(7) 0.0039(6) -0.0019(6)
C25 0.0232(9) 0.0286(10) 0.0652(15) 0.0114(10) 0.0084(9) 0.0021(8)
C26 0.0174(9) 0.0434(12) 0.0552(13) -0.0004(10) 0.0139(9) 0.0016(8)
C27 0.0248(9) 0.0347(10) 0.0341(10) 0.0026(8) 0.0075(7) -0.0023(8)
C28 0.0130(7) 0.0324(9) 0.0210(8) -0.0064(7) 0.0048(6) -0.0003(6)
C29 0.0193(8) 0.0527(12) 0.0309(10) 0.0152(9) 0.0083(7) 0.0031(8)
C30 0.0188(9) 0.0678(15) 0.0424(12) 0.0262(11) 0.0100(8) -0.0018(9)
C31 0.0148(8) 0.0567(13) 0.0286(9) 0.0027(9) 0.0061(7) 0.0002(8)
C32 0.0172(8) 0.0343(10) 0.0307(9) -0.0040(7) 0.0027(7) 0.0039(7)
C33 0.0177(8) 0.0258(9) 0.0338(9) -0.0062(7) 0.0052(7) -0.0014(6)
C34 0.0273(11) 0.0743(18) 0.0722(17) 0.0467(15) 0.0121(11) 0.0074(11)
C35 0.0156(9) 0.0850(19) 0.0496(13) 0.0155(13) 0.0094(9) 0.0040(10)
C36 0.0255(10) 0.0265(10) 0.094(2) 0.0122(11) 0.0142(11) -0.0005(8)
C37 0.0665(17) 0.0576(15) 0.0380(12) 0.0089(11) 0.0137(12) 0.0267(13)
C38 0.0528(17) 0.099(3) 0.0536(17) 0.0079(17) 0.0098(13) 0.0059(17)
C39 0.119(3) 0.100(3) 0.0342(14) 0.0132(16) 0.0165(17) 0.021(2)
C40 0.151(4) 0.0584(19) 0.0457(16) 0.0115(14) 0.022(2) 0.023(2)
C41 0.077(2) 0.0752(19) 0.0322(12) 0.0114(12) 0.0182(12) 0.0238(16)

loop_
_atom_type_symbol
_atom_type_description
_atom_type_scat_dispersion_real
_atom_type_scat_dispersion_imag
_atom_type_scat_source
C C 0.0033 0.0016 'International Tables Vol C Tables 4.2.6.8 and 6.1.1.4'
H H 0.0000 0.0000 'International Tables Vol C Tables 4.2.6.8 and 6.1.1.4'
N N 0.0061 0.0033 'International Tables Vol C Tables 4.2.6.8 and 6.1.1.4'
O O 0.0106 0.0060 'International Tables Vol C Tables 4.2.6.8 and 6.1.1.4'
Ni Ni 0.3393 1.1124 'International Tables Vol C Tables 4.2.6.8 and 6.1.1.4'

loop_
_geom_angle_atom_site_label_1
_geom_angle_atom_site_label_2
_geom_angle_atom_site_label_3
_geom_angle
O2 Ni1 O1 89.29(5)
O2 Ni1 N2 93.03(6)
O1 Ni1 N2 177.64(6)
O2 Ni1 N1 175.99(6)
O1 Ni1 N1 94.58(6)
N2 Ni1 N1 83.12(6)
C1 O1 Ni1 109.98(10)
C2 O2 Ni1 110.59(10)
C15 N1 C19 121.01(14)
C15 N1 Ni1 115.56(12)
C19 N1 Ni1 123.43(11)
C16 N2 C28 119.34(14)
C16 N2 Ni1 115.83(12)
C28 N2 Ni1 124.81(11)
O1 C1 C6 123.26(15)
O1 C1 C2 115.50(14)
C6 C1 C2 121.22(16)
O2 C2 C1 114.63(14)
O2 C2 C3 124.65(15)
C1 C2 C3 120.62(15)
C4 C3 C2 116.56(16)
C4 C3 C7 123.30(15)
C2 C3 C7 120.12(15)
C5 C4 C3 123.71(16)
C6 C5 C4 118.23(16)
C6 C5 C11 121.70(17)
C4 C5 C11 120.07(17)
C1 C6 C5 119.60(16)
C8 C7 C3 111.77(15)
C8 C7 C10 108.29(16)
C3 C7 C10 109.60(15)
C8 C7 C9 107.74(16)
C3 C7 C9 109.98(14)
C10 C7 C9 109.41(16)
C13 C11 C12 108.89(18)
C13 C11 C14 107.63(19)
C12 C11 C14 107.85(18)
C13 C11 C5 109.81(16)
C12 C11 C5 110.55(18)
C14 C11 C5 112.00(16)
N1 C15 C16 112.81(16)
N1 C15 C17 125.26(17)
C16 C15 C17 121.93(17)
N2 C16 C15 112.57(16)
N2 C16 C18 125.58(17)
C15 C16 C18 121.84(17)
C20 C19 C24 122.38(15)
C20 C19 N1 118.64(15)
C24 C19 N1 118.90(15)
C19 C20 C21 117.82(16)
C19 C20 C25 120.38(16)
C21 C20 C25 121.78(17)
C22 C21 C20 121.65(17)
C23 C22 C21 118.78(16)
C23 C22 C26 120.43(17)
C21 C22 C26 120.79(18)
C22 C23 C24 121.61(17)
C19 C24 C23 117.75(16)
C19 C24 C27 121.80(15)
C23 C24 C27 120.45(16)
C29 C28 C33 121.94(16)
C29 C28 N2 119.04(16)
C33 C28 N2 119.02(16)
C28 C29 C30 117.74(19)
C28 C29 C34 121.08(17)
C30 C29 C34 121.16(19)
C31 C30 C29 122.1(2)
C32 C31 C30 118.16(17)
C32 C31 C35 120.9(2)
C30 C31 C35 120.9(2)
C31 C32 C33 121.84(18)
C28 C33 C32 118.03(17)
C28 C33 C36 120.83(16)
C32 C33 C36 121.12(18)
C38 C37 C41 122.3(3)
C37 C38 C39 121.6(3)
C38 C39 C40 113.7(4)
C42 C40 C39 124.7(4)
C42 C41 C37 117.5(3)
C42 C41 C43 120.5(3)
C37 C41 C43 122.0(3)
C40 C42 C41 120.2(3)

loop_
_geom_bond_atom_site_label_1
_geom_bond_atom_site_label_2
_geom_bond_distance
Ni1 O2 1.8101(11)
Ni1 O1 1.8184(11)
Ni1 N2 1.8617(14)
Ni1 N1 1.8703(14)
O1 C1 1.350(2)
O2 C2 1.3535(19)
N1 C15 1.295(2)
N1 C19 1.442(2)
N2 C16 1.299(2)
N2 C28 1.446(2)
C1 C6 1.390(2)
C1 C2 1.404(2)
C2 C3 1.405(2)
C3 C4 1.402(2)
C3 C7 1.533(2)
C4 C5 1.401(3)
C5 C6 1.398(3)
C5 C11 1.541(2)
C7 C8 1.533(2)
C7 C10 1.535(3)
C7 C9 1.537(3)
C11 C13 1.534(3)
C11 C12 1.535(3)
C11 C14 1.536(3)
C15 C16 1.474(2)
C15 C17 1.492(3)
C16 C18 1.486(3)
C19 C20 1.392(3)
C19 C24 1.393(2)
C20 C21 1.395(2)
C20 C25 1.505(3)
C21 C22 1.389(3)
C22 C23 1.389(3)
C22 C26 1.512(2)
C23 C24 1.398(2)
C24 C27 1.504(3)
C28 C29 1.387(3)
C28 C33 1.390(3)
C29 C30 1.396(3)
C29 C34 1.507(3)
C30 C31 1.387(3)
C31 C32 1.381(3)
C31 C35 1.513(3)
C32 C33 1.396(2)
C33 C36 1.498(3)
C37 C38 1.366(4)
C37 C41 1.382(4)
C38 C39 1.404(5)
C39 C40 1.418(6)
C40 C42 1.340(5)
C41 C42 1.378(5)
C41 C43 1.492(5)

loop_
_geom_torsion_atom_site_label_1
_geom_torsion_atom_site_label_2
_geom_torsion_atom_site_label_3
_geom_torsion_atom_site_label_4
_geom_torsion
O2 Ni1 O1 C1 0.54(11)
N2 Ni1 O1 C1 -168.9(15)
N1 Ni1 O1 C1 179.48(11)
O1 Ni1 O2 C2 0.25(11)
N2 Ni1 O2 C2 179.82(11)
N1 Ni1 O2 C2 -164.5(8)
O2 Ni1 N1 C15 -14.3(9)
O1 Ni1 N1 C15 -178.98(15)
N2 Ni1 N1 C15 1.50(15)
O2 Ni1 N1 C19 165.5(8)
O1 Ni1 N1 C19 0.85(14)
N2 Ni1 N1 C19 -178.68(14)
O2 Ni1 N2 C16 179.63(15)
O1 Ni1 N2 C16 -10.9(16)
N1 Ni1 N2 C16 0.73(15)
O2 Ni1 N2 C28 -1.77(15)
O1 Ni1 N2 C28 167.7(14)
N1 Ni1 N2 C28 179.32(15)
Ni1 O1 C1 C6 -179.51(14)
Ni1 O1 C1 C2 -1.22(18)
Ni1 O2 C2 C1 -0.99(17)
Ni1 O2 C2 C3 175.39(14)
O1 C1 C2 O2 1.5(2)
C6 C1 C2 O2 179.82(16)
O1 C1 C2 C3 -175.04(15)
C6 C1 C2 C3 3.3(3)
O2 C2 C3 C4 -178.57(16)
C1 C2 C3 C4 -2.4(3)
O2 C2 C3 C7 -0.3(3)
C1 C2 C3 C7 175.83(16)
C2 C3 C4 C5 0.1(3)
C7 C3 C4 C5 -178.03(18)
C3 C4 C5 C6 1.3(3)
C3 C4 C5 C11 -179.46(18)
O1 C1 C6 C5 176.44(17)
C2 C1 C6 C5 -1.7(3)
C4 C5 C6 C1 -0.5(3)
C11 C5 C6 C1 -179.71(18)
C4 C3 C7 C8 -2.3(3)
C2 C3 C7 C8 179.58(17)
C4 C3 C7 C10 -122.37(19)
C2 C3 C7 C10 59.5(2)
C4 C3 C7 C9 117.31(19)
C2 C3 C7 C9 -60.8(2)
C6 C5 C11 C13 113.8(2)
C4 C5 C11 C13 -65.4(3)
C6 C5 C11 C12 -126.0(2)
C4 C5 C11 C12 54.8(2)
C6 C5 C11 C14 -5.7(3)
C4 C5 C11 C14 175.1(2)
C19 N1 C15 C16 177.04(17)
Ni1 N1 C15 C16 -3.1(2)
C19 N1 C15 C17 -3.2(3)
Ni1 N1 C15 C17 176.6(2)
C28 N2 C16 C15 178.83(17)
Ni1 N2 C16 C15 -2.5(2)
C28 N2 C16 C18 -0.3(3)
Ni1 N2 C16 C18 178.4(2)
N1 C15 C16 N2 3.7(3)
C17 C15 C16 N2 -176.1(2)
N1 C15 C16 C18 -177.2(2)
C17 C15 C16 C18 3.0(4)
C15 N1 C19 C20 98.5(2)
Ni1 N1 C19 C20 -81.29(18)
C15 N1 C19 C24 -84.7(2)
Ni1 N1 C19 C24 95.45(18)
C24 C19 C20 C21 -1.0(3)
N1 C19 C20 C21 175.58(16)
C24 C19 C20 C25 177.35(18)
N1 C19 C20 C25 -6.0(3)
C19 C20 C21 C22 0.1(3)
C25 C20 C21 C22 -178.25(19)
C20 C21 C22 C23 0.6(3)
C20 C21 C22 C26 -179.94(19)
C21 C22 C23 C24 -0.5(3)
C26 C22 C23 C24 -179.92(18)
C20 C19 C24 C23 1.2(3)
N1 C19 C24 C23 -175.44(15)
C20 C19 C24 C27 -178.39(17)
N1 C19 C24 C27 5.0(2)
C22 C23 C24 C19 -0.4(3)
C22 C23 C24 C27 179.18(17)
C16 N2 C28 C29 86.4(2)
Ni1 N2 C28 C29 -92.14(19)
C16 N2 C28 C33 -93.6(2)
Ni1 N2 C28 C33 87.83(19)
C33 C28 C29 C30 3.3(3)
N2 C28 C29 C30 -176.70(19)
C33 C28 C29 C34 -178.1(2)
N2 C28 C29 C34 1.9(3)
C28 C29 C30 C31 0.6(4)
C34 C29 C30 C31 -178.0(2)
C29 C30 C31 C32 -3.8(4)
C29 C30 C31 C35 174.4(2)
C30 C31 C32 C33 3.3(3)
C35 C31 C32 C33 -174.9(2)
C29 C28 C33 C32 -3.8(3)
N2 C28 C33 C32 176.24(15)
C29 C28 C33 C36 178.0(2)
N2 C28 C33 C36 -1.9(3)
C31 C32 C33 C28 0.4(3)
C31 C32 C33 C36 178.6(2)
C41 C37 C38 C39 1.0(5)
C37 C38 C39 C40 -0.9(4)
C38 C39 C40 C42 1.0(5)
C38 C37 C41 C42 -1.1(4)
C38 C37 C41 C43 179.7(3)
C39 C40 C42 C41 -1.1(5)
C37 C41 C42 C40 1.1(5)
C43 C41 C42 C40 -179.7(3)
